data_4002865
loop_
_publ_author_name
'Yu, Muxin'
'Chen, Lian'
'Jiang, Feilong'
'Zhou, Kang'
'Liu, Caiping'
'Sun, Cai'
'Li, Xingjun'
'Yang, Yan'
'Hong, Maochun'

_publ_section_title
;
 Cation-Induced Strategy toward an Hourglass-Shaped Cu6I7-- Cluster and
 Its Color-Tunable Luminescence
;
_journal_issue 19
_journal_name_full 'Chemistry of Materials'
_journal_page_first 8093
_journal_paper_doi 10.1021/acs.chemmater.7b01790
_journal_volume 29
_journal_year 2017
_chemical_formula_sum 'C38 H30 Cu6 I7 N13 O2 P2'
_chemical_formula_weight 2032.23
_space_group_crystal_system trigonal
_space_group_IT_number 167
_space_group_name_Hall '-R 3 2"c'
_space_group_name_H-M_alt 'R -3 c :H'
_symmetry_space_group_name_Hall '-R 3 2"c'
_symmetry_space_group_name_H-M 'R -3 c :H'
_atom_sites_solution_hydrogens geom
_audit_creation_method SHELXL-2016/4
_cell_angle_alpha 90
_cell_angle_beta 90
_cell_angle_gamma 120
_cell_formula_units_Z 6
_cell_length_a 14.2783(4)
_cell_length_b 14.2783(4)
_cell_length_c 49.8573(14)
_cell_measurement_reflns_used 3731
_cell_measurement_temperature 100.0(4)
_cell_measurement_theta_max 73.0370
_cell_measurement_theta_min 5.0280
_cell_volume 8802.6(4)
_computing_structure_refinement 'SHELXL-2016/4 (Sheldrick, 2016)'
_diffrn_ambient_temperature 100(2)
_diffrn_detector_area_resol_mean 10.5594
_diffrn_measured_fraction_theta_full 0.999
_diffrn_measured_fraction_theta_max 0.985
_diffrn_measurement_device_type 'SuperNova, Dual, Cu at zero, Atlas'
_diffrn_measurement_method '\w scans'
_diffrn_radiation_type CuK\a
_diffrn_radiation_wavelength 1.54184
_diffrn_reflns_av_R_equivalents 0.0407
_diffrn_reflns_av_unetI/netI 0.0357
_diffrn_reflns_Laue_measured_fraction_full 0.999
_diffrn_reflns_Laue_measured_fraction_max 0.985
_diffrn_reflns_limit_h_max 16
_diffrn_reflns_limit_h_min -17
_diffrn_reflns_limit_k_max 15
_diffrn_reflns_limit_k_min -17
_diffrn_reflns_limit_l_max 60
_diffrn_reflns_limit_l_min -26
_diffrn_reflns_number 6589
_diffrn_reflns_point_group_measured_fraction_full 0.999
_diffrn_reflns_point_group_measured_fraction_max 0.985
_diffrn_reflns_theta_full 67.684
_diffrn_reflns_theta_max 73.129
_diffrn_reflns_theta_min 3.991
_diffrn_source 'fine-focus sealed tube'
_exptl_absorpt_coefficient_mu 32.157
_exptl_absorpt_correction_T_max 1.00000
_exptl_absorpt_correction_T_min 0.32203
_exptl_absorpt_correction_type multi-scan
_exptl_crystal_colour colorless
_exptl_crystal_density_diffrn 2.300
_exptl_crystal_density_meas 2.300
_exptl_crystal_description block
_exptl_crystal_F_000 5640
_exptl_crystal_size_max 0.1
_exptl_crystal_size_mid 0.1
_exptl_crystal_size_min 0.1
_refine_diff_density_max 1.292
_refine_diff_density_min -1.319
_refine_diff_density_rms 0.181
_refine_ls_extinction_method none
_refine_ls_goodness_of_fit_ref 1.241
_refine_ls_hydrogen_treatment constr
_refine_ls_matrix_type full
_refine_ls_number_parameters 107
_refine_ls_number_reflns 1940
_refine_ls_number_restraints 0
_refine_ls_restrained_S_all 1.241
_refine_ls_R_factor_all 0.0410
_refine_ls_R_factor_gt 0.0358
_refine_ls_shift/su_max 0.000
_refine_ls_shift/su_mean 0.000
_refine_ls_structure_factor_coef Fsqd
_refine_ls_weighting_details 'w=1/[\s^2^(Fo^2^)+(0.0534P)^2^+67.4915P] where P=(Fo^2^+2Fc^2^)/3'
_refine_ls_weighting_scheme calc
_refine_ls_wR_factor_gt 0.1035
_refine_ls_wR_factor_ref 0.1055
_reflns_Friedel_coverage 0.000
_reflns_number_gt 1758
_reflns_number_total 1940
_reflns_threshold_expression 'I > 2\s(I)'
_cod_data_source_file cm7b01790_si_003.cif
_cod_data_source_block 1-TEA
_cod_depositor_comments 'Adding full bibliography for 4002860--4002865.cif.'
_cod_original_cell_volume 8802.6(6)
_cod_database_code 4002865
_shelx_shelxl_version_number 2016/4
_shelx_space_group_comment
;
The symmetry employed for this shelxl refinement is uniquely defined
by the following loop, which should always be used as a source of
symmetry information in preference to the above space-group names.
They are only intended as comments.
;

loop_
_space_group_symop_operation_xyz
'x, y, z'
'-y, x-y, z'
'-x+y, -x, z'
'x-y, -y, -z+1/2'
'-x, -x+y, -z+1/2'
'y, x, -z+1/2'
'x+2/3, y+1/3, z+1/3'
'-y+2/3, x-y+1/3, z+1/3'
'-x+y+2/3, -x+1/3, z+1/3'
'x-y+2/3, -y+1/3, -z+5/6'
'-x+2/3, -x+y+1/3, -z+5/6'
'y+2/3, x+1/3, -z+5/6'
'x+1/3, y+2/3, z+2/3'
'-y+1/3, x-y+2/3, z+2/3'
'-x+y+1/3, -x+2/3, z+2/3'
'x-y+1/3, -y+2/3, -z+7/6'
'-x+1/3, -x+y+2/3, -z+7/6'
'y+1/3, x+2/3, -z+7/6'
'-x, -y, -z'
'y, -x+y, -z'
'x-y, x, -z'
'-x+y, y, z-1/2'
'x, x-y, z-1/2'
'-y, -x, z-1/2'
'-x+2/3, -y+1/3, -z+1/3'
'y+2/3, -x+y+1/3, -z+1/3'
'x-y+2/3, x+1/3, -z+1/3'
'-x+y+2/3, y+1/3, z-1/6'
'x+2/3, x-y+1/3, z-1/6'
'-y+2/3, -x+1/3, z-1/6'
'-x+1/3, -y+2/3, -z+2/3'
'y+1/3, -x+y+2/3, -z+2/3'
'x-y+1/3, x+2/3, -z+2/3'
'-x+y+1/3, y+2/3, z+1/6'
'x+1/3, x-y+2/3, z+1/6'
'-y+1/3, -x+2/3, z+1/6'

loop_
_atom_site_label
_atom_site_type_symbol
_atom_site_fract_x
_atom_site_fract_y
_atom_site_fract_z
_atom_site_U_iso_or_equiv
_atom_site_adp_type
_atom_site_occupancy
_atom_site_site_symmetry_order
_atom_site_calc_flag
_atom_site_refinement_flags_posn
_atom_site_refinement_flags_adp
_atom_site_refinement_flags_occupancy
I1 I 0.000000 0.000000 0.500000 0.0143(2) Uani 1 6 d S T P
I2 I 0.15525(3) 0.20707(3) 0.42797(2) 0.01621(16) Uani 1 1 d . . .
CU1 Cu 0.12122(8) 0.03017(8) 0.45162(2) 0.0204(2) Uani 1 1 d . . .
P1 P 0.666667 0.333333 0.48080(5) 0.0107(5) Uani 1 3 d S T P
N6 N 0.5452(4) 0.2760(4) 0.46718(9) 0.0140(10) Uani 1 1 d . . .
H6 H 0.536283 0.309991 0.453564 0.017 Uiso 1 1 calc R U .
N1 N 0.2635(4) 0.0592(5) 0.46893(11) 0.0179(11) Uani 1 1 d . . .
C4 C 0.4543(5) 0.1781(5) 0.47515(13) 0.0148(12) Uani 1 1 d . . .
C5 C 0.3565(5) 0.1490(5) 0.46247(11) 0.0144(12) Uani 1 1 d . . .
H5 H 0.355464 0.194384 0.448684 0.017 Uiso 1 1 calc R U .
C1 C 0.2658(6) -0.0044(7) 0.48833(19) 0.036(2) Uani 1 1 d . . .
H1 H 0.200520 -0.067867 0.493129 0.044 Uiso 1 1 calc R U .
C3 C 0.4562(6) 0.1129(7) 0.49529(19) 0.037(2) Uani 1 1 d . . .
H3 H 0.521150 0.131194 0.504638 0.044 Uiso 1 1 calc R U .
C2 C 0.3590(7) 0.0188(8) 0.5015(2) 0.053(3) Uani 1 1 d . . .
H2 H 0.357830 -0.029107 0.514861 0.064 Uiso 1 1 calc R U .
O1 O 0.666667 0.333333 0.51027(14) 0.0188(16) Uani 1 3 d S T P
N2 N 0.7295(19) 0.3962(19) 0.583333 0.026(5) Uiso 0.3333 2 d S . P
C9 C 0.806(3) 0.442(3) 0.6051(7) 0.053(8) Uiso 0.3333 1 d . . P
C7 C 0.719(3) 0.291(3) 0.5746(6) 0.052(7) Uiso 0.3333 1 d . . P
C10 C 0.844(3) 0.545(3) 0.6152(8) 0.064(9) Uiso 0.3333 1 d . . P
C8 C 0.666667 0.193(5) 0.583333 0.17(2) Uiso 0.6667 2 d S . P

loop_
_atom_site_aniso_label
_atom_site_aniso_U_11
_atom_site_aniso_U_22
_atom_site_aniso_U_33
_atom_site_aniso_U_23
_atom_site_aniso_U_13
_atom_site_aniso_U_12
I1 0.0168(3) 0.0168(3) 0.0091(4) 0.000 0.000 0.00841(15)
I2 0.0170(2) 0.0174(2) 0.0137(2) -0.00048(13) 0.00167(13) 0.00828(17)
CU1 0.0139(5) 0.0170(5) 0.0283(5) -0.0020(4) -0.0052(4) 0.0062(4)
P1 0.0111(7) 0.0111(7) 0.0101(10) 0.000 0.000 0.0055(4)
N6 0.015(3) 0.012(2) 0.014(2) 0.0021(18) -0.0010(18) 0.006(2)
N1 0.011(3) 0.018(3) 0.023(2) 0.003(2) 0.002(2) 0.006(2)
C4 0.010(3) 0.014(3) 0.021(3) 0.000(2) 0.002(2) 0.007(3)
C5 0.014(3) 0.014(3) 0.014(2) -0.001(2) 0.002(2) 0.006(2)
C1 0.015(3) 0.026(4) 0.059(5) 0.023(4) -0.004(3) 0.004(3)
C3 0.017(4) 0.028(4) 0.059(5) 0.024(4) -0.007(3) 0.006(3)
C2 0.023(4) 0.035(5) 0.087(7) 0.042(5) -0.007(5) 0.004(4)
O1 0.022(3) 0.022(3) 0.012(3) 0.000 0.000 0.0111(13)

loop_
_atom_type_symbol
_atom_type_description
_atom_type_scat_dispersion_real
_atom_type_scat_dispersion_imag
_atom_type_scat_source
C C 0.0181 0.0091 'International Tables Vol C Tables 4.2.6.8 and 6.1.1.4'
H H 0.0000 0.0000 'International Tables Vol C Tables 4.2.6.8 and 6.1.1.4'
Cu Cu -1.9646 0.5888 'International Tables Vol C Tables 4.2.6.8 and 6.1.1.4'
N N 0.0311 0.0180 'International Tables Vol C Tables 4.2.6.8 and 6.1.1.4'
O O 0.0492 0.0322 'International Tables Vol C Tables 4.2.6.8 and 6.1.1.4'
P P 0.2955 0.4335 'International Tables Vol C Tables 4.2.6.8 and 6.1.1.4'
I I -0.3257 6.8362 'International Tables Vol C Tables 4.2.6.8 and 6.1.1.4'

loop_
_geom_angle_atom_site_label_1
_geom_angle_atom_site_label_2
_geom_angle_atom_site_label_3
_geom_angle
_geom_angle_site_symmetry_1
_geom_angle_site_symmetry_3
CU1 I1 CU1 180.00(2) 20_556 2
CU1 I1 CU1 56.13(3) 20_556 21_556
CU1 I1 CU1 123.87(3) 2 21_556
CU1 I1 CU1 123.87(3) 20_556 3
CU1 I1 CU1 56.13(3) 2 3
CU1 I1 CU1 180.0 21_556 3
CU1 I1 CU1 56.13(3) 20_556 19_556
CU1 I1 CU1 123.87(3) 2 19_556
CU1 I1 CU1 56.13(3) 21_556 19_556
CU1 I1 CU1 123.87(3) 3 19_556
CU1 I1 CU1 123.87(3) 20_556 .
CU1 I1 CU1 56.13(3) 2 .
CU1 I1 CU1 123.87(3) 21_556 .
CU1 I1 CU1 56.13(3) 3 .
CU1 I1 CU1 180.0 19_556 .
CU1 I2 CU1 62.59(5) 2 .
N1 CU1 I2 103.37(16) . 3
N1 CU1 I2 108.01(16) . .
I2 CU1 I2 125.00(4) 3 .
N1 CU1 CU1 143.72(16) . 2
I2 CU1 CU1 111.63(4) 3 2
I2 CU1 CU1 58.63(4) . 2
N1 CU1 CU1 139.76(16) . 3
I2 CU1 CU1 58.77(4) 3 3
I2 CU1 CU1 111.50(4) . 3
CU1 CU1 CU1 60.0 2 3
N1 CU1 I1 97.99(15) . .
I2 CU1 I1 109.50(4) 3 .
I2 CU1 I1 109.39(3) . .
CU1 CU1 I1 61.933(16) 2 .
CU1 CU1 I1 61.934(16) 3 .
O1 P1 N6 114.31(18) . 2_655
O1 P1 N6 114.31(18) . .
N6 P1 N6 104.2(2) 2_655 .
O1 P1 N6 114.31(18) . 3_665
N6 P1 N6 104.2(2) 2_655 3_665
N6 P1 N6 104.2(2) . 3_665
C4 N6 P1 126.5(4) . .
C1 N1 C5 118.2(6) . .
C1 N1 CU1 121.7(5) . .
C5 N1 CU1 119.9(4) . .
C3 C4 C5 119.0(6) . .
C3 C4 N6 123.8(6) . .
C5 C4 N6 117.2(6) . .
N1 C5 C4 122.7(6) . .
N1 C1 C2 122.2(7) . .
C4 C3 C2 117.6(7) . .
C1 C2 C3 120.3(8) . .
C7 N2 C7 169(7) 2_655 16
C7 N2 C8 84(4) 2_655 2_655
C7 N2 C8 84(4) 16 2_655
C7 N2 C9 46(3) 2_655 18_545
C7 N2 C9 125(4) 16 18_545
C8 N2 C9 52.7(17) 2_655 18_545
C7 N2 C9 125(4) 2_655 .
C7 N2 C9 46(3) 16 .
C8 N2 C9 52.7(17) 2_655 .
C9 N2 C9 105(3) 18_545 .
C7 N2 C7 65(3) 2_655 18_545
C7 N2 C7 122(4) 16 18_545
C8 N2 C7 123.6(16) 2_655 18_545
C9 N2 C7 110.5(19) 18_545 18_545
C9 N2 C7 108.7(19) . 18_545
C7 N2 C7 122(4) 2_655 .
C7 N2 C7 65(3) 16 .
C8 N2 C7 123.6(16) 2_655 .
C9 N2 C7 108.7(19) 18_545 .
C9 N2 C7 110.5(19) . .
C7 N2 C7 113(3) 18_545 .
C7 N2 N2 71(3) 2_655 2_655
C7 N2 N2 120(3) 16 2_655
C8 N2 N2 150.000(7) 2_655 2_655
C9 N2 N2 113.2(16) 18_545 2_655
C9 N2 N2 130.9(16) . 2_655
C7 N2 N2 29.6(15) 18_545 2_655
C7 N2 N2 84.8(16) . 2_655
C7 N2 N2 120(3) 2_655 3_665
C7 N2 N2 71(3) 16 3_665
C8 N2 N2 150.000(7) 2_655 3_665
C9 N2 N2 130.9(16) 18_545 3_665
C9 N2 N2 113.2(16) . 3_665
C7 N2 N2 84.9(16) 18_545 3_665
C7 N2 N2 29.5(15) . 3_665
N2 N2 N2 60.000(19) 2_655 3_665
C7 C9 C8 71(4) 16 2_655
C7 C9 C10 156(4) 16 .
C8 C9 C10 90(4) 2_655 .
C7 C9 N2 32(2) 16 .
C8 C9 N2 49(4) 2_655 .
C10 C9 N2 125(3) . .
C7 C9 C7 50(3) 16 2_655
C8 C9 C7 38(4) 2_655 2_655
C10 C9 C7 106(3) . 2_655
N2 C9 C7 18.7(13) . 2_655
N2 C7 C9 102(4) 3_665 16
N2 C7 C8 59(4) 3_665 .
C9 C7 C8 59(3) 16 .
N2 C7 C7 84(3) 3_665 16
C9 C7 C7 171(3) 16 16
C8 C7 C7 121(4) . 16
N2 C7 N2 80(4) 3_665 .
C9 C7 N2 156(4) 16 .
C8 C7 N2 135(3) . .
C7 C7 N2 31.3(16) 16 .
N2 C7 C7 6(4) 3_665 17_655
C9 C7 C7 98(3) 16 17_655
C8 C7 C7 53(3) . 17_655
C7 C7 C7 88(3) 16 17_655
N2 C7 C7 84.9(16) . 17_655
N2 C7 C9 36(3) 3_665 3_665
C9 C7 C9 92(3) 16 3_665
C8 C7 C9 34(2) . 3_665
C7 C7 C9 89(3) 16 3_665
N2 C7 C9 102(2) . 3_665
C7 C7 C9 31.8(16) 17_655 3_665
N2 C7 C7 39(3) 3_665 3_665
C9 C7 C7 96(3) 16 3_665
C8 C7 C7 85(3) . 3_665
C7 C7 C7 92.6(13) 16 3_665
N2 C7 C7 69.8(15) . 3_665
C7 C7 C7 42(2) 17_655 3_665
C9 C7 C7 73.8(19) 3_665 3_665
N2 C7 C7 81(3) 3_665 2_655
C9 C7 C7 137(3) 16 2_655
C8 C7 C7 140(3) . 2_655
C7 C7 C7 50(3) 16 2_655
N2 C7 C7 19.0(14) . 2_655
C7 C7 C7 87.2(15) 17_655 2_655
C9 C7 C7 111.6(15) 3_665 2_655
C7 C7 C7 60.001(11) 3_665 2_655
C9 C10 C8 40(2) . 2_655
N2 C8 C9 78(4) 3_665 16
N2 C8 C9 78(4) 3_665 3_665
C9 C8 C9 157(8) 16 3_665
N2 C8 C7 37(3) 3_665 .
C9 C8 C7 51(3) 16 .
C9 C8 C7 108(6) 3_665 .
N2 C8 C7 37(3) 3_665 17_655
C9 C8 C7 108(6) 16 17_655
C9 C8 C7 51(3) 3_665 17_655
C7 C8 C7 74(5) . 17_655
N2 C8 C10 115(3) 3_665 16
C9 C8 C10 49(3) 16 16
C9 C8 C10 145(3) 3_665 16
C7 C8 C10 99(2) . 16
C7 C8 C10 121(3) 17_655 16
N2 C8 C10 115(3) 3_665 3_665
C9 C8 C10 145(3) 16 3_665
C9 C8 C10 49(2) 3_665 3_665
C7 C8 C10 121(3) . 3_665
C7 C8 C10 99(2) 17_655 3_665
C10 C8 C10 130(5) 16 3_665

loop_
_geom_bond_atom_site_label_1
_geom_bond_atom_site_label_2
_geom_bond_distance
_geom_bond_site_symmetry_2
I1 CU1 2.8727(10) 20_556
I1 CU1 2.8727(10) 2
I1 CU1 2.8727(10) 21_556
I1 CU1 2.8727(10) 3
I1 CU1 2.8727(10) 19_556
I1 CU1 2.8728(10) .
I2 CU1 2.5998(11) 2
I2 CU1 2.6038(11) .
CU1 N1 2.050(6) .
CU1 I2 2.5998(10) 3
CU1 CU1 2.7031(17) 2
CU1 CU1 2.7031(17) 3
P1 O1 1.469(7) .
P1 N6 1.649(5) 2_655
P1 N6 1.649(5) .
P1 N6 1.649(5) 3_665
N6 C4 1.408(8) .
N1 C1 1.339(9) .
N1 C5 1.344(8) .
C4 C3 1.379(10) .
C4 C5 1.394(9) .
C1 C2 1.366(11) .
C3 C2 1.401(11) .
N2 C7 0.78(3) 2_655
N2 C7 0.78(3) 16
N2 C8 1.11(8) 2_655
N2 C9 1.44(4) 18_545
N2 C9 1.44(4) .
N2 C7 1.49(4) 18_545
N2 C7 1.49(4) .
N2 N2 1.55(5) 2_655
N2 N2 1.55(5) 3_665
C9 C7 1.06(5) 16
C9 C8 1.17(4) 2_655
C9 C10 1.38(5) .
C9 C7 1.99(5) 2_655
C7 N2 0.78(3) 3_665
C7 C9 1.06(5) 16
C7 C8 1.29(6) .
C7 C7 1.36(7) 16
C7 C7 1.55(7) 17_655
C7 C9 1.99(5) 3_665
C7 C7 2.02(6) 3_665
C7 C7 2.02(6) 2_655
C10 C8 1.82(5) 2_655
C8 N2 1.11(7) 3_665
C8 C9 1.17(4) 16
C8 C9 1.17(4) 3_665
C8 C7 1.29(6) 17_655
C8 C10 1.82(5) 16
C8 C10 1.82(5) 3_665
